data_4117248
loop_
_publ_author_name
'Lawrence T. Scott'
'Edward A. Jackson'
'Qianyan Zhang'
'Brian D. Steinberg'
'Mihail Bancu'
'Bo Li'

_publ_section_title
;
 A Short, Rigid, Structurally Pure Carbon Nanotube by Stepwise Chemical
 Synthesis
;
_journal_name_full 'Journal of the American Chemical Society'
_journal_page_first 107
_journal_page_last 110
_journal_paper_doi 10.1021/ja209461g
_journal_volume 134
_journal_year 2012
_chemical_formula_moiety 'C50 H10, 2(C S2)'
_chemical_formula_sum 'C52 H10 S4'
_chemical_formula_weight 762.84
_chemical_name_systematic
; 
 ? 
;
_space_group_IT_number 19
_symmetry_cell_setting orthorhombic
_symmetry_space_group_name_Hall 'P 2ac 2ab'
_symmetry_space_group_name_H-M 'P 21 21 21'
_atom_sites_solution_hydrogens difmap
_atom_sites_solution_primary direct
_atom_sites_solution_secondary difmap
_audit_creation_method SHELXL-97
_cell_angle_alpha 90.00
_cell_angle_beta 90.00
_cell_angle_gamma 90.00
_cell_formula_units_Z 4
_cell_length_a 10.8009(4)
_cell_length_b 16.5677(5)
_cell_length_c 17.0172(6)
_cell_measurement_reflns_used 9034
_cell_measurement_temperature 100(2)
_cell_measurement_theta_max 28.20
_cell_measurement_theta_min 2.23
_cell_volume 3045.16(18)
_computing_cell_refinement 'SAINT (Bruker, 2010)'
_computing_data_collection 'APEX2 (Bruker, 2010)'
_computing_data_reduction 'SAINT (Bruker, 2010)'
_computing_molecular_graphics 'Bruker SHELXTL'
_computing_publication_material 'Bruker SHELXTL'
_computing_structure_refinement 'SHELXL-97 (Sheldrick, 2008)'
_computing_structure_solution 'SHELXS-97 (Sheldrick, 2008)'
_diffrn_ambient_temperature 100(2)
_diffrn_measured_fraction_theta_full 0.998
_diffrn_measured_fraction_theta_max 0.998
_diffrn_measurement_device_type 'Bruker KAPPA APEX II DUO'
_diffrn_measurement_method '\f and \w scans'
_diffrn_radiation_monochromator graphite
_diffrn_radiation_source 'fine-focus sealed tube'
_diffrn_radiation_type MoK\a
_diffrn_radiation_wavelength 0.71073
_diffrn_reflns_av_R_equivalents 0.0576
_diffrn_reflns_av_sigmaI/netI 0.0463
_diffrn_reflns_limit_h_max 14
_diffrn_reflns_limit_h_min -14
_diffrn_reflns_limit_k_max 18
_diffrn_reflns_limit_k_min -22
_diffrn_reflns_limit_l_max 22
_diffrn_reflns_limit_l_min -22
_diffrn_reflns_number 53779
_diffrn_reflns_theta_full 28.35
_diffrn_reflns_theta_max 28.35
_diffrn_reflns_theta_min 1.72
_exptl_absorpt_coefficient_mu 0.359
_exptl_absorpt_correction_T_max 0.9929
_exptl_absorpt_correction_T_min 0.9582
_exptl_absorpt_correction_type multi-scan
_exptl_absorpt_process_details
;
 Sheldrick, G.M. (2008) SADABS v2008/1. Bruker AXS Inc. Madison, WI USA. 
;
_exptl_crystal_colour red
_exptl_crystal_density_diffrn 1.664
_exptl_crystal_density_method none
_exptl_crystal_description block
_exptl_crystal_F_000 1544
_exptl_crystal_size_max 0.12
_exptl_crystal_size_mid 0.05
_exptl_crystal_size_min 0.02
_refine_diff_density_max 0.280
_refine_diff_density_min -0.286
_refine_diff_density_rms 0.053
_refine_ls_abs_structure_details 'Flack H D (1983), Acta Cryst. A39, 876-881'
_refine_ls_abs_structure_Flack -0.02(5)
_refine_ls_extinction_coef na
_refine_ls_extinction_method none
_refine_ls_goodness_of_fit_ref 1.034
_refine_ls_hydrogen_treatment refxyz
_refine_ls_matrix_type full
_refine_ls_number_parameters 535
_refine_ls_number_reflns 7555
_refine_ls_number_restraints 10
_refine_ls_restrained_S_all 1.034
_refine_ls_R_factor_all 0.0547
_refine_ls_R_factor_gt 0.0375
_refine_ls_shift/su_max 0.001
_refine_ls_shift/su_mean 0.000
_refine_ls_structure_factor_coef Fsqd
_refine_ls_weighting_details 'calc w=1/[\s^2^(Fo^2^)+(0.0368P)^2^+0.7540P] where P=(Fo^2^+2Fc^2^)/3'
_refine_ls_weighting_scheme calc
_refine_ls_wR_factor_gt 0.0765
_refine_ls_wR_factor_ref 0.0833
_reflns_number_gt 6223
_reflns_number_total 7555
_reflns_threshold_expression >2sigma(I)
_cod_data_source_file ja209461g_si_003.cif
_cod_data_source_block C50H10(CS2)2
_cod_original_sg_symbol_H-M 'P 21 21 21 '
_cod_database_code 4117248

loop_
_symmetry_equiv_pos_as_xyz
'x, y, z'
'-x+1/2, -y, z+1/2'
'-x, y+1/2, -z+1/2'
'x+1/2, -y+1/2, -z'

loop_
_atom_site_label
_atom_site_type_symbol
_atom_site_fract_x
_atom_site_fract_y
_atom_site_fract_z
_atom_site_U_iso_or_equiv
_atom_site_adp_type
_atom_site_occupancy
_atom_site_symmetry_multiplicity
_atom_site_calc_flag
_atom_site_refinement_flags
C1 C 0.4506(2) 0.17665(15) 0.30798(12) 0.0277(5) Uani 1 1 d .
C2 C 0.4133(2) 0.20432(15) 0.38559(12) 0.0280(5) Uani 1 1 d .
C3 C 0.2976(3) 0.16524(14) 0.40529(12) 0.0302(5) Uani 1 1 d .
C4 C 0.2631(2) 0.11416(14) 0.33957(13) 0.0294(5) Uani 1 1 d .
C5 C 0.3586(2) 0.12109(14) 0.28015(13) 0.0270(5) Uani 1 1 d .
C6 C 0.5058(2) 0.23098(15) 0.25678(13) 0.0264(5) Uani 1 1 d .
C7 C 0.52358(19) 0.31420(15) 0.27852(13) 0.0258(5) Uani 1 1 d .
C8 C 0.4878(2) 0.34019(15) 0.35223(12) 0.0258(5) Uani 1 1 d .
C9 C 0.4325(2) 0.28470(15) 0.40640(12) 0.0264(5) Uani 1 1 d .
C10 C 0.3371(2) 0.32857(14) 0.44810(11) 0.0252(5) Uani 1 1 d .
C11 C 0.2271(2) 0.29169(14) 0.46644(12) 0.0269(5) Uani 1 1 d .
C12 C 0.2058(2) 0.20852(14) 0.44470(11) 0.0285(5) Uani 1 1 d .
C13 C 0.0783(2) 0.20296(15) 0.42079(13) 0.0314(6) Uani 1 1 d .
C14 C 0.0457(3) 0.15381(15) 0.35878(14) 0.0331(6) Uani 1 1 d .
C15 C 0.1396(3) 0.10872(14) 0.31790(14) 0.0318(6) Uani 1 1 d .
C16 C 0.1056(2) 0.11044(13) 0.23541(14) 0.0305(5) Uani 1 1 d .
C17 C 0.1957(2) 0.11639(13) 0.17858(13) 0.0275(5) Uani 1 1 d .
C18 C 0.3240(2) 0.12197(14) 0.20112(12) 0.0264(5) Uani 1 1 d .
C19 C 0.3821(2) 0.17820(14) 0.14741(12) 0.0239(5) Uani 1 1 d .
C20 C 0.4695(2) 0.23147(15) 0.17410(12) 0.0245(5) Uani 1 1 d .
C21 C 0.46681(19) 0.31361(14) 0.14713(12) 0.0228(5) Uani 1 1 d .
C22 C 0.5004(2) 0.36540(15) 0.21193(13) 0.0250(5) Uani 1 1 d .
C23 C 0.4515(2) 0.44288(14) 0.21847(12) 0.0254(5) Uani 1 1 d .
C24 C 0.4142(2) 0.47108(14) 0.29706(12) 0.0256(5) Uani 1 1 d .
C25 C 0.4293(2) 0.41749(14) 0.35969(12) 0.0251(5) Uani 1 1 d .
C26 C 0.3355(2) 0.41061(14) 0.41976(11) 0.0248(5) Uani 1 1 d .
C27 C 0.2281(2) 0.45642(14) 0.41609(12) 0.0251(5) Uani 1 1 d .
C28 C 0.1104(2) 0.41768(14) 0.43614(11) 0.0265(5) Uani 1 1 d .
C29 C 0.1132(2) 0.33646(15) 0.45716(12) 0.0282(5) Uani 1 1 d .
C30 C 0.0212(2) 0.28095(15) 0.42849(12) 0.0306(6) Uani 1 1 d .
C31 C -0.0735(2) 0.30719(16) 0.37892(13) 0.0322(6) Uani 1 1 d .
C32 C -0.1086(2) 0.25522(16) 0.31222(15) 0.0350(6) Uani 1 1 d .
C33 C -0.0451(2) 0.18211(16) 0.30365(14) 0.0341(6) Uani 1 1 d .
C34 C -0.0072(2) 0.15476(14) 0.22650(14) 0.0309(6) Uani 1 1 d .
C35 C -0.0342(2) 0.20068(15) 0.15953(14) 0.0305(5) Uani 1 1 d .
C36 C 0.0621(2) 0.20708(15) 0.09875(12) 0.0269(5) Uani 1 1 d .
C37 C 0.1741(2) 0.16770(13) 0.11165(12) 0.0245(5) Uani 1 1 d .
C38 C 0.2895(2) 0.20632(14) 0.09253(11) 0.0230(5) Uani 1 1 d .
C39 C 0.2907(2) 0.28391(14) 0.06026(11) 0.0226(5) Uani 1 1 d .
C40 C 0.3836(2) 0.34088(14) 0.08950(11) 0.0239(5) Uani 1 1 d .
C41 C 0.3671(2) 0.42655(15) 0.08633(13) 0.0266(5) Uani 1 1 d D
H41 H 0.320(2) 0.4513(14) 0.0447(12) 0.032 Uiso 1 1 d D
C42 C 0.3994(2) 0.47540(15) 0.14773(13) 0.0275(5) Uani 1 1 d D
H42 H 0.368(2) 0.5298(11) 0.1472(14) 0.033 Uiso 1 1 d D
C43 C 0.3241(2) 0.53328(14) 0.30922(13) 0.0289(5) Uani 1 1 d D
H43 H 0.321(2) 0.5787(12) 0.2737(13) 0.035 Uiso 1 1 d D
C44 C 0.2356(2) 0.52629(14) 0.36605(13) 0.0276(5) Uani 1 1 d D
H44 H 0.1727(19) 0.5649(13) 0.3680(14) 0.033 Uiso 1 1 d D
C45 C -0.0071(2) 0.44566(16) 0.40691(13) 0.0306(6) Uani 1 1 d D
H45 H -0.017(2) 0.5024(11) 0.3994(15) 0.037 Uiso 1 1 d D
C46 C -0.0944(2) 0.39356(17) 0.37967(14) 0.0333(6) Uani 1 1 d D
H46 H -0.1660(19) 0.4107(15) 0.3547(14) 0.040 Uiso 1 1 d D
C47 C -0.1649(2) 0.28558(18) 0.24184(16) 0.0388(6) Uani 1 1 d D
H47 H -0.221(2) 0.3332(13) 0.2454(16) 0.047 Uiso 1 1 d D
C48 C -0.1297(2) 0.25952(17) 0.16914(16) 0.0355(6) Uani 1 1 d D
H48 H -0.164(2) 0.2843(15) 0.1235(12) 0.043 Uiso 1 1 d D
C49 C 0.0664(2) 0.27301(15) 0.04425(12) 0.0274(5) Uani 1 1 d D
H49 H -0.0094(17) 0.2967(14) 0.0273(14) 0.033 Uiso 1 1 d D
C50 C 0.1760(2) 0.30988(15) 0.02552(11) 0.0258(5) Uani 1 1 d D
H50 H 0.179(2) 0.3597(11) -0.0028(13) 0.031 Uiso 1 1 d D
C1S C 0.1279(2) 0.38307(14) 0.22140(12) 0.0238(5) Uani 1 1 d .
S1 S 0.19815(5) 0.31240(3) 0.26081(3) 0.02222(12) Uani 1 1 d .
S2 S 0.05807(7) 0.45354(4) 0.18151(4) 0.03793(17) Uani 1 1 d .
C2S C 0.7989(2) 0.45971(15) 0.02938(12) 0.0303(5) Uani 1 1 d .
S3 S 0.68534(7) 0.42714(4) 0.07290(4) 0.04282(18) Uani 1 1 d .
S4 S 0.91398(7) 0.49199(5) -0.01422(4) 0.0457(2) Uani 1 1 d .

loop_
_atom_site_aniso_label
_atom_site_aniso_U_11
_atom_site_aniso_U_22
_atom_site_aniso_U_33
_atom_site_aniso_U_23
_atom_site_aniso_U_13
_atom_site_aniso_U_12
C1 0.0326(12) 0.0290(13) 0.0213(10) 0.0024(10) -0.0045(9) 0.0138(11)
C2 0.0375(14) 0.0295(14) 0.0169(10) 0.0045(9) -0.0073(9) 0.0154(11)
C3 0.0515(16) 0.0218(12) 0.0172(10) 0.0072(9) -0.0018(10) 0.0086(12)
C4 0.0524(16) 0.0143(12) 0.0214(11) 0.0066(9) 0.0043(10) 0.0051(11)
C5 0.0429(14) 0.0158(11) 0.0224(11) 0.0014(9) -0.0001(9) 0.0132(11)
C6 0.0185(11) 0.0361(14) 0.0246(11) 0.0003(10) -0.0011(9) 0.0115(10)
C7 0.0171(10) 0.0342(14) 0.0261(11) -0.0011(10) -0.0034(8) 0.0020(10)
C8 0.0219(11) 0.0337(14) 0.0217(10) -0.0025(10) -0.0102(9) 0.0010(10)
C9 0.0299(12) 0.0334(14) 0.0158(10) 0.0026(9) -0.0108(9) 0.0095(11)
C10 0.0369(13) 0.0277(13) 0.0110(9) -0.0013(9) -0.0088(8) 0.0061(11)
C11 0.0432(14) 0.0285(13) 0.0089(9) 0.0042(9) -0.0002(8) 0.0053(11)
C12 0.0495(15) 0.0244(12) 0.0117(9) 0.0090(8) 0.0047(10) 0.0012(11)
C13 0.0468(15) 0.0297(14) 0.0175(10) 0.0080(9) 0.0134(10) -0.0040(12)
C14 0.0469(15) 0.0228(13) 0.0294(12) 0.0074(10) 0.0109(11) -0.0140(11)
C15 0.0543(16) 0.0132(12) 0.0279(12) 0.0056(9) 0.0079(11) -0.0056(11)
C16 0.0470(15) 0.0171(12) 0.0275(11) -0.0024(10) 0.0010(11) -0.0123(11)
C17 0.0461(14) 0.0129(11) 0.0236(10) -0.0049(9) -0.0002(11) -0.0028(11)
C18 0.0406(14) 0.0167(11) 0.0218(10) -0.0040(9) 0.0029(10) 0.0081(11)
C19 0.0325(12) 0.0229(12) 0.0162(9) -0.0043(9) 0.0049(9) 0.0081(10)
C20 0.0224(11) 0.0340(14) 0.0171(10) -0.0020(9) 0.0046(9) 0.0091(10)
C21 0.0195(10) 0.0299(13) 0.0189(10) -0.0013(9) 0.0087(8) -0.0011(10)
C22 0.0150(10) 0.0373(14) 0.0227(10) 0.0002(10) 0.0008(8) -0.0063(10)
C23 0.0244(11) 0.0275(13) 0.0242(11) 0.0017(9) 0.0009(9) -0.0114(10)
C24 0.0289(12) 0.0249(13) 0.0230(10) -0.0026(9) -0.0048(9) -0.0118(10)
C25 0.0261(11) 0.0298(13) 0.0194(10) -0.0059(9) -0.0095(9) -0.0054(10)
C26 0.0357(13) 0.0263(13) 0.0124(9) -0.0057(8) -0.0081(9) -0.0012(10)
C27 0.0393(14) 0.0233(12) 0.0128(9) -0.0072(9) -0.0019(9) 0.0025(10)
C28 0.0405(14) 0.0290(13) 0.0101(9) -0.0051(9) 0.0037(9) 0.0068(11)
C29 0.0419(14) 0.0323(14) 0.0105(9) -0.0019(9) 0.0102(9) 0.0035(11)
C30 0.0382(14) 0.0350(14) 0.0187(10) 0.0033(10) 0.0169(10) -0.0010(11)
C31 0.0278(12) 0.0415(15) 0.0274(11) -0.0006(11) 0.0145(10) -0.0042(12)
C32 0.0250(13) 0.0437(16) 0.0364(13) -0.0042(12) 0.0121(10) -0.0115(12)
C33 0.0342(13) 0.0319(14) 0.0363(13) -0.0018(11) 0.0109(10) -0.0204(12)
C34 0.0339(13) 0.0247(13) 0.0342(13) -0.0058(10) 0.0033(10) -0.0167(11)
C35 0.0247(12) 0.0337(14) 0.0329(12) -0.0087(11) -0.0055(9) -0.0139(11)
C36 0.0317(13) 0.0279(13) 0.0211(10) -0.0079(9) -0.0060(9) -0.0079(10)
C37 0.0368(13) 0.0205(12) 0.0162(9) -0.0078(8) -0.0024(9) -0.0011(10)
C38 0.0338(13) 0.0240(12) 0.0113(9) -0.0074(8) 0.0026(8) 0.0028(10)
C39 0.0303(12) 0.0271(12) 0.0103(9) -0.0022(8) 0.0054(8) -0.0016(10)
C40 0.0279(12) 0.0319(13) 0.0120(9) 0.0010(9) 0.0083(8) -0.0027(10)
C41 0.0315(13) 0.0291(13) 0.0192(10) 0.0064(9) 0.0051(9) -0.0055(11)
C42 0.0337(13) 0.0247(13) 0.0240(11) 0.0044(10) 0.0041(10) -0.0101(11)
C43 0.0462(15) 0.0175(12) 0.0229(11) -0.0024(9) -0.0079(10) -0.0090(11)
C44 0.0434(14) 0.0178(12) 0.0215(11) -0.0067(9) -0.0073(10) 0.0038(10)
C45 0.0367(14) 0.0328(15) 0.0224(11) -0.0040(10) 0.0096(10) 0.0114(12)
C46 0.0280(13) 0.0453(17) 0.0265(12) -0.0008(11) 0.0100(10) 0.0101(12)
C47 0.0201(12) 0.0499(17) 0.0463(15) -0.0070(13) 0.0028(11) -0.0064(11)
C48 0.0222(12) 0.0447(17) 0.0396(14) -0.0047(12) -0.0064(11) -0.0105(12)
C49 0.0339(13) 0.0302(13) 0.0180(10) -0.0071(9) -0.0101(10) 0.0022(11)
C50 0.0414(14) 0.0258(13) 0.0103(9) -0.0018(8) -0.0039(9) 0.0022(11)
C1S 0.0232(11) 0.0283(12) 0.0198(10) -0.0094(9) 0.0040(8) -0.0023(10)
S1 0.0251(3) 0.0240(3) 0.0176(2) -0.0013(2) 0.0017(2) -0.0019(2)
S2 0.0462(4) 0.0327(4) 0.0349(3) -0.0040(3) -0.0049(3) 0.0148(3)
C2S 0.0442(14) 0.0256(13) 0.0212(10) -0.0065(9) -0.0011(10) -0.0041(12)
S3 0.0449(4) 0.0452(4) 0.0384(4) -0.0139(3) 0.0195(3) -0.0189(3)
S4 0.0538(5) 0.0477(5) 0.0356(3) -0.0071(3) 0.0204(3) -0.0241(4)

loop_
_atom_type_symbol
_atom_type_description
_atom_type_scat_dispersion_real
_atom_type_scat_dispersion_imag
_atom_type_scat_source
C C 0.0033 0.0016 'International Tables Vol C Tables 4.2.6.8 and 6.1.1.4'
H H 0.0000 0.0000 'International Tables Vol C Tables 4.2.6.8 and 6.1.1.4'
S S 0.1246 0.1234 'International Tables Vol C Tables 4.2.6.8 and 6.1.1.4'

loop_
_geom_angle_atom_site_label_1
_geom_angle_atom_site_label_2
_geom_angle_atom_site_label_3
_geom_angle
C6 C1 C5 120.42(19)
C6 C1 C2 119.0(2)
C5 C1 C2 108.0(2)
C9 C2 C3 119.8(2)
C9 C2 C1 119.4(2)
C3 C2 C1 108.0(2)
C12 C3 C2 119.7(2)
C12 C3 C4 119.2(2)
C2 C3 C4 107.7(2)
C15 C4 C5 120.3(2)
C15 C4 C3 119.3(2)
C5 C4 C3 108.0(2)
C18 C5 C1 119.8(2)
C18 C5 C4 118.9(2)
C1 C5 C4 108.28(19)
C1 C6 C7 121.1(2)
C1 C6 C20 119.6(2)
C7 C6 C20 106.1(2)
C8 C7 C22 118.9(2)
C8 C7 C6 119.6(2)
C22 C7 C6 109.82(19)
C7 C8 C9 120.1(2)
C7 C8 C25 118.8(2)
C9 C8 C25 109.4(2)
C2 C9 C8 120.8(2)
C2 C9 C10 119.9(2)
C8 C9 C10 106.9(2)
C11 C10 C26 119.0(2)
C11 C10 C9 120.3(2)
C26 C10 C9 108.5(2)
C10 C11 C29 118.9(2)
C10 C11 C12 120.2(2)
C29 C11 C12 109.1(2)
C3 C12 C13 120.7(2)
C3 C12 C11 120.0(2)
C13 C12 C11 106.6(2)
C14 C13 C30 119.4(2)
C14 C13 C12 119.9(2)
C30 C13 C12 109.1(2)
C13 C14 C33 118.8(2)
C13 C14 C15 119.8(2)
C33 C14 C15 109.6(2)
C4 C15 C14 121.0(2)
C4 C15 C16 119.9(2)
C14 C15 C16 106.2(2)
C17 C16 C34 119.4(2)
C17 C16 C15 120.2(2)
C34 C16 C15 109.1(2)
C16 C17 C37 118.9(2)
C16 C17 C18 119.9(2)
C37 C17 C18 109.2(2)
C5 C18 C17 120.9(2)
C5 C18 C19 119.9(2)
C17 C18 C19 106.85(19)
C20 C19 C38 118.9(2)
C20 C19 C18 120.3(2)
C38 C19 C18 108.4(2)
C19 C20 C21 119.4(2)
C19 C20 C6 120.0(2)
C21 C20 C6 108.6(2)
C40 C21 C20 122.7(2)
C40 C21 C22 120.2(2)
C20 C21 C22 108.29(19)
C23 C22 C7 123.2(2)
C23 C22 C21 120.9(2)
C7 C22 C21 107.2(2)
C22 C23 C42 115.3(2)
C22 C23 C24 118.0(2)
C42 C23 C24 122.4(2)
C25 C24 C43 115.2(2)
C25 C24 C23 117.3(2)
C43 C24 C23 123.1(2)
C24 C25 C8 123.5(2)
C24 C25 C26 120.6(2)
C8 C25 C26 107.6(2)
C27 C26 C10 122.7(2)
C27 C26 C25 120.8(2)
C10 C26 C25 107.6(2)
C26 C27 C44 114.8(2)
C26 C27 C28 118.4(2)
C44 C27 C28 122.6(2)
C29 C28 C45 114.8(2)
C29 C28 C27 117.7(2)
C45 C28 C27 122.9(2)
C28 C29 C30 121.0(2)
C28 C29 C11 122.9(2)
C30 C29 C11 107.3(2)
C31 C30 C13 122.6(2)
C31 C30 C29 120.8(2)
C13 C30 C29 108.0(2)
C30 C31 C46 114.6(2)
C30 C31 C32 118.2(2)
C46 C31 C32 122.9(2)
C33 C32 C47 115.1(2)
C33 C32 C31 117.4(2)
C47 C32 C31 123.2(3)
C32 C33 C14 123.3(2)
C32 C33 C34 120.3(2)
C14 C33 C34 107.3(2)
C35 C34 C16 122.8(2)
C35 C34 C33 120.6(2)
C16 C34 C33 107.8(2)
C34 C35 C48 115.3(2)
C34 C35 C36 117.7(2)
C48 C35 C36 122.8(2)
C37 C36 C49 115.5(2)
C37 C36 C35 118.0(2)
C49 C36 C35 122.2(2)
C36 C37 C38 120.6(2)
C36 C37 C17 122.8(2)
C38 C37 C17 107.5(2)
C39 C38 C37 120.4(2)
C39 C38 C19 122.9(2)
C37 C38 C19 108.05(19)
C38 C39 C50 115.4(2)
C38 C39 C40 117.73(19)
C50 C39 C40 122.5(2)
C21 C40 C41 115.1(2)
C21 C40 C39 117.9(2)
C41 C40 C39 122.7(2)
C42 C41 C40 121.8(2)
C42 C41 H41 116.4(15)
C40 C41 H41 121.0(15)
C41 C42 C23 121.3(2)
C41 C42 H42 117.1(15)
C23 C42 H42 119.9(15)
C44 C43 C24 121.1(2)
C44 C43 H43 118.8(15)
C24 C43 H43 119.8(15)
C43 C44 C27 121.8(2)
C43 C44 H44 118.5(15)
C27 C44 H44 119.3(15)
C46 C45 C28 121.7(2)
C46 C45 H45 120.4(16)
C28 C45 H45 117.2(16)
C45 C46 C31 121.5(2)
C45 C46 H46 122.7(17)
C31 C46 H46 115.4(17)
C48 C47 C32 121.9(3)
C48 C47 H47 118.4(16)
C32 C47 H47 119.0(16)
C47 C48 C35 121.4(3)
C47 C48 H48 119.7(17)
C35 C48 H48 118.6(17)
C50 C49 C36 121.2(2)
C50 C49 H49 119.2(15)
C36 C49 H49 118.8(15)
C49 C50 C39 121.0(2)
C49 C50 H50 122.4(15)
C39 C50 H50 115.6(15)
S2 C1S S1 179.63(17)
S3 C2S S4 179.5(2)

loop_
_geom_bond_atom_site_label_1
_geom_bond_atom_site_label_2
_geom_bond_distance
C1 C6 1.387(3)
C1 C5 1.435(3)
C1 C2 1.455(3)
C2 C9 1.394(3)
C2 C3 1.446(4)
C3 C12 1.395(3)
C3 C4 1.451(3)
C4 C15 1.387(4)
C4 C5 1.449(3)
C5 C18 1.396(3)
C6 C7 1.440(3)
C6 C20 1.460(3)
C7 C8 1.381(3)
C7 C22 1.437(3)
C8 C9 1.433(3)
C8 C25 1.434(3)
C9 C10 1.447(3)
C10 C11 1.373(3)
C10 C26 1.442(3)
C11 C29 1.444(3)
C11 C12 1.445(3)
C12 C13 1.440(4)
C13 C14 1.378(3)
C13 C30 1.438(4)
C14 C33 1.436(4)
C14 C15 1.439(4)
C15 C16 1.451(3)
C16 C17 1.375(3)
C16 C34 1.430(4)
C17 C37 1.440(3)
C17 C18 1.441(4)
C18 C19 1.448(3)
C19 C20 1.370(3)
C19 C38 1.445(3)
C20 C21 1.437(3)
C21 C40 1.405(3)
C21 C22 1.444(3)
C22 C23 1.393(3)
C23 C42 1.434(3)
C23 C24 1.473(3)
C24 C25 1.397(3)
C24 C43 1.432(3)
C25 C26 1.443(3)
C26 C27 1.388(3)
C27 C44 1.439(3)
C27 C28 1.464(3)
C28 C29 1.393(3)
C28 C45 1.440(3)
C29 C30 1.440(4)
C30 C31 1.395(3)
C31 C46 1.449(4)
C31 C32 1.474(3)
C32 C33 1.400(4)
C32 C47 1.434(4)
C33 C34 1.448(3)
C34 C35 1.401(3)
C35 C48 1.429(4)
C35 C36 1.471(3)
C36 C37 1.391(3)
C36 C49 1.434(3)
C37 C38 1.439(3)
C38 C39 1.398(3)
C39 C50 1.439(3)
C39 C40 1.465(3)
C40 C41 1.432(3)
C41 C42 1.367(3)
C41 H41 0.967(16)
C42 H42 0.965(16)
C43 C44 1.365(3)
C43 H43 0.966(16)
C44 H44 0.933(16)
C45 C46 1.360(4)
C45 H45 0.953(17)
C46 H46 0.927(16)
C47 C48 1.364(4)
C47 H47 0.999(17)
C48 H48 0.953(17)
C49 C50 1.369(3)
C49 H49 0.953(16)
C50 H50 0.958(16)
C1S S2 1.547(3)
C1S S1 1.548(2)
C2S S3 1.531(3)
C2S S4 1.543(3)

loop_
_geom_torsion_atom_site_label_1
_geom_torsion_atom_site_label_2
_geom_torsion_atom_site_label_3
_geom_torsion_atom_site_label_4
_geom_torsion
C6 C1 C2 C9 0.6(3)
C5 C1 C2 C9 -141.5(2)
C6 C1 C2 C3 142.2(2)
C5 C1 C2 C3 0.1(2)
C9 C2 C3 C12 0.3(3)
C1 C2 C3 C12 -141.0(2)
C9 C2 C3 C4 140.8(2)
C1 C2 C3 C4 -0.6(2)
C12 C3 C4 C15 -0.7(3)
C2 C3 C4 C15 -141.4(2)
C12 C3 C4 C5 141.5(2)
C2 C3 C4 C5 0.8(3)
C6 C1 C5 C18 -0.2(3)
C2 C1 C5 C18 141.2(2)
C6 C1 C5 C4 -141.0(2)
C2 C1 C5 C4 0.4(2)
C15 C4 C5 C18 -0.2(3)
C3 C4 C5 C18 -142.0(2)
C15 C4 C5 C1 141.0(2)
C3 C4 C5 C1 -0.8(3)
C5 C1 C6 C7 135.8(2)
C2 C1 C6 C7 -1.5(3)
C5 C1 C6 C20 0.0(3)
C2 C1 C6 C20 -137.3(2)
C1 C6 C7 C8 1.5(3)
C20 C6 C7 C8 142.3(2)
C1 C6 C7 C22 -141.3(2)
C20 C6 C7 C22 -0.4(2)
C22 C7 C8 C9 138.9(2)
C6 C7 C8 C9 -0.5(3)
C22 C7 C8 C25 -0.2(3)
C6 C7 C8 C25 -139.6(2)
C3 C2 C9 C8 -136.7(2)
C1 C2 C9 C8 0.3(3)
C3 C2 C9 C10 0.4(3)
C1 C2 C9 C10 137.4(2)
C7 C8 C9 C2 -0.4(3)
C25 C8 C9 C2 142.2(2)
C7 C8 C9 C10 -142.3(2)
C25 C8 C9 C10 0.3(2)
C2 C9 C10 C11 -0.8(3)
C8 C9 C10 C11 141.5(2)
C2 C9 C10 C26 -142.9(2)
C8 C9 C10 C26 -0.5(2)
C26 C10 C11 C29 -0.4(3)
C9 C10 C11 C29 -138.5(2)
C26 C10 C11 C12 138.6(2)
C9 C10 C11 C12 0.4(3)
C2 C3 C12 C13 135.9(2)
C4 C3 C12 C13 0.0(3)
C2 C3 C12 C11 -0.7(3)
C4 C3 C12 C11 -136.7(2)
C10 C11 C12 C3 0.3(3)
C29 C11 C12 C3 142.9(2)
C10 C11 C12 C13 -141.7(2)
C29 C11 C12 C13 0.9(2)
C3 C12 C13 C14 0.6(3)
C11 C12 C13 C14 142.3(2)
C3 C12 C13 C30 -142.4(2)
C11 C12 C13 C30 -0.7(2)
C30 C13 C14 C33 -0.3(3)
C12 C13 C14 C33 -139.5(2)
C30 C13 C14 C15 138.8(2)
C12 C13 C14 C15 -0.4(3)
C5 C4 C15 C14 -136.6(2)
C3 C4 C15 C14 1.0(3)
C5 C4 C15 C16 -0.4(3)
C3 C4 C15 C16 137.2(2)
C13 C14 C15 C4 -0.4(3)
C33 C14 C15 C4 142.1(2)
C13 C14 C15 C16 -141.8(2)
C33 C14 C15 C16 0.7(3)
C4 C15 C16 C17 0.9(3)
C14 C15 C16 C17 142.8(2)
C4 C15 C16 C34 -142.6(2)
C14 C15 C16 C34 -0.7(3)
C34 C16 C17 C37 0.4(3)
C15 C16 C17 C37 -139.4(2)
C34 C16 C17 C18 139.0(2)
C15 C16 C17 C18 -0.8(3)
C1 C5 C18 C17 -136.5(2)
C4 C5 C18 C17 0.2(3)
C1 C5 C18 C19 0.7(3)
C4 C5 C18 C19 137.4(2)
C16 C17 C18 C5 0.3(3)
C37 C17 C18 C5 142.5(2)
C16 C17 C18 C19 -141.8(2)
C37 C17 C18 C19 0.4(2)
C5 C18 C19 C20 -1.0(3)
C17 C18 C19 C20 141.4(2)
C5 C18 C19 C38 -142.6(2)
C17 C18 C19 C38 -0.2(2)
C38 C19 C20 C21 0.2(3)
C18 C19 C20 C21 -137.5(2)
C38 C19 C20 C6 138.5(2)
C18 C19 C20 C6 0.8(3)
C1 C6 C20 C19 -0.3(3)
C7 C6 C20 C19 -141.9(2)
C1 C6 C20 C21 142.0(2)
C7 C6 C20 C21 0.4(2)
C19 C20 C21 C40 -5.0(3)
C6 C20 C21 C40 -147.65(19)
C19 C20 C21 C22 142.4(2)
C6 C20 C21 C22 -0.3(2)
C8 C7 C22 C23 4.8(3)
C6 C7 C22 C23 147.8(2)
C8 C7 C22 C21 -142.8(2)
C6 C7 C22 C21 0.3(2)
C40 C21 C22 C23 -0.1(3)
C20 C21 C22 C23 -148.5(2)
C40 C21 C22 C7 148.35(19)
C20 C21 C22 C7 0.0(2)
C7 C22 C23 C42 -161.5(2)
C21 C22 C23 C42 -18.2(3)
C7 C22 C23 C24 -4.3(3)
C21 C22 C23 C24 139.0(2)
C22 C23 C24 C25 -0.7(3)
C42 C23 C24 C25 154.9(2)
C22 C23 C24 C43 -156.1(2)
C42 C23 C24 C43 -0.5(3)
C43 C24 C25 C8 162.6(2)
C23 C24 C25 C8 5.3(3)
C43 C24 C25 C26 18.4(3)
C23 C24 C25 C26 -138.9(2)
C7 C8 C25 C24 -4.9(3)
C9 C8 C25 C24 -148.0(2)
C7 C8 C25 C26 143.2(2)
C9 C8 C25 C26 0.1(2)
C11 C10 C26 C27 5.3(3)
C9 C10 C26 C27 147.95(19)
C11 C10 C26 C25 -142.0(2)
C9 C10 C26 C25 0.6(2)
C24 C25 C26 C27 0.7(3)
C8 C25 C26 C27 -148.5(2)
C24 C25 C26 C10 148.8(2)
C8 C25 C26 C10 -0.4(2)
C10 C26 C27 C44 -162.49(19)
C25 C26 C27 C44 -19.2(3)
C10 C26 C27 C28 -4.8(3)
C25 C26 C27 C28 138.4(2)
C26 C27 C28 C29 -0.6(3)
C44 C27 C28 C29 155.3(2)
C26 C27 C28 C45 -155.2(2)
C44 C27 C28 C45 0.7(3)
C45 C28 C29 C30 18.9(3)
C27 C28 C29 C30 -137.7(2)
C45 C28 C29 C11 162.14(19)
C27 C28 C29 C11 5.5(3)
C10 C11 C29 C28 -5.1(3)
C12 C11 C29 C28 -148.2(2)
C10 C11 C29 C30 142.4(2)
C12 C11 C29 C30 -0.7(2)
C14 C13 C30 C31 5.0(3)
C12 C13 C30 C31 148.2(2)
C14 C13 C30 C29 -142.9(2)
C12 C13 C30 C29 0.2(2)
C28 C29 C30 C31 -0.1(3)
C11 C29 C30 C31 -148.3(2)
C28 C29 C30 C13 148.5(2)
C11 C29 C30 C13 0.3(2)
C13 C30 C31 C46 -162.6(2)
C29 C30 C31 C46 -18.7(3)
C13 C30 C31 C32 -5.2(3)
C29 C30 C31 C32 138.8(2)
C30 C31 C32 C33 0.8(3)
C46 C31 C32 C33 156.3(2)
C30 C31 C32 C47 -154.6(2)
C46 C31 C32 C47 0.9(4)
C47 C32 C33 C14 161.2(2)
C31 C32 C33 C14 3.9(3)
C47 C32 C33 C34 18.6(3)
C31 C32 C33 C34 -138.7(2)
C13 C14 C33 C32 -4.2(3)
C15 C14 C33 C32 -147.1(2)
C13 C14 C33 C34 142.5(2)
C15 C14 C33 C34 -0.4(3)
C17 C16 C34 C35 4.1(3)
C15 C16 C34 C35 147.9(2)
C17 C16 C34 C33 -143.3(2)
C15 C16 C34 C33 0.4(3)
C32 C33 C34 C35 -0.4(3)
C14 C33 C34 C35 -148.3(2)
C32 C33 C34 C16 147.9(2)
C14 C33 C34 C16 0.0(3)
C16 C34 C35 C48 -161.7(2)
C33 C34 C35 C48 -18.2(3)
C16 C34 C35 C36 -4.1(3)
C33 C34 C35 C36 139.4(2)
C34 C35 C36 C37 -0.4(3)
C48 C35 C36 C37 155.4(2)
C34 C35 C36 C49 -156.2(2)
C48 C35 C36 C49 -0.4(3)
C49 C36 C37 C38 19.4(3)
C35 C36 C37 C38 -138.0(2)
C49 C36 C37 C17 162.3(2)
C35 C36 C37 C17 4.9(3)
C16 C17 C37 C36 -4.9(3)
C18 C17 C37 C36 -147.6(2)
C16 C17 C37 C38 142.1(2)
C18 C17 C37 C38 -0.5(2)
C36 C37 C38 C39 -0.4(3)
C17 C37 C38 C39 -148.26(19)
C36 C37 C38 C19 148.3(2)
C17 C37 C38 C19 0.4(2)
C20 C19 C38 C39 5.3(3)
C18 C19 C38 C39 147.5(2)
C20 C19 C38 C37 -142.37(19)
C18 C19 C38 C37 -0.2(2)
C37 C38 C39 C50 -19.0(3)
C19 C38 C39 C50 -162.88(19)
C37 C38 C39 C40 138.1(2)
C19 C38 C39 C40 -5.8(3)
C20 C21 C40 C41 161.98(19)
C22 C21 C40 C41 18.3(3)
C20 C21 C40 C39 4.4(3)
C22 C21 C40 C39 -139.3(2)
C38 C39 C40 C21 1.0(3)
C50 C39 C40 C21 156.29(19)
C38 C39 C40 C41 -154.8(2)
C50 C39 C40 C41 0.5(3)
C21 C40 C41 C42 -18.4(3)
C39 C40 C41 C42 138.0(2)
C40 C41 C42 C23 0.0(4)
C22 C23 C42 C41 18.5(3)
C24 C23 C42 C41 -137.7(2)
C25 C24 C43 C44 -18.7(3)
C23 C24 C43 C44 137.2(2)
C24 C43 C44 C27 -0.2(3)
C26 C27 C44 C43 19.3(3)
C28 C27 C44 C43 -137.3(2)
C29 C28 C45 C46 -19.1(3)
C27 C28 C45 C46 136.2(2)
C28 C45 C46 C31 0.2(3)
C30 C31 C46 C45 18.8(3)
C32 C31 C46 C45 -137.5(2)
C33 C32 C47 C48 -18.6(4)
C31 C32 C47 C48 137.3(3)
C32 C47 C48 C35 -0.3(4)
C34 C35 C48 C47 18.8(3)
C36 C35 C48 C47 -137.6(3)
C37 C36 C49 C50 -19.2(3)
C35 C36 C49 C50 137.2(2)
C36 C49 C50 C39 -0.3(3)
C38 C39 C50 C49 19.4(3)
C40 C39 C50 C49 -136.4(2)

loop_
_cod_related_entry_id
_cod_related_entry_database
_cod_related_entry_code
1 ChemSpider 30660585
